data_7224353
loop_
_publ_author_name
'Mocilac, P.'
'Gallagher, J. F.'

_publ_section_title
;
 Halogenated tennimides and trezimides: impact of halogen bonding and
 solvent role on porous network formation and inclusion
;
_journal_issue 13
_journal_name_full CrystEngComm
_journal_page_first 2375
_journal_paper_doi 10.1039/C5CE02052B
_journal_volume 18
_journal_year 2016
_chemical_formula_moiety 'C39 H21 F3 N6 O6, C2 H6 O S'
_chemical_formula_sum 'C41 H27 F3 N6 O7 S'
_chemical_formula_weight 804.75
_chemical_name_common (FIO)3:DMSO
_chemical_name_systematic
; 
 ? 
;
_space_group_IT_number 14
_symmetry_cell_setting monoclinic
_symmetry_space_group_name_Hall '-P 2yn'
_symmetry_space_group_name_H-M 'P 1 21/n 1'
_atom_sites_solution_hydrogens geom
_atom_sites_solution_primary direct
_atom_sites_solution_secondary difmap
_audit_block_doi 10.5517/cc14n3xt
_audit_creation_method SHELXL-97
_audit_update_record
;
2015-04-27 deposited with the CCDC.
2016-02-22 downloaded from the CCDC.
;
_cell_angle_alpha 90.00
_cell_angle_beta 91.599(2)
_cell_angle_gamma 90.00
_cell_formula_units_Z 4
_cell_length_a 11.4994(1)
_cell_length_b 18.9382(1)
_cell_length_c 17.4326(1)
_cell_measurement_reflns_used 11255
_cell_measurement_temperature 294(2)
_cell_measurement_theta_max 63.11
_cell_measurement_theta_min 3.44
_cell_volume 3794.96(4)
_computing_cell_refinement
;
CrysAlisPro, Agilent Technologies,
Version 1.171.34.49 (release 20-01-2011 CrysAlis171 .NET)
(compiled Jan 20 2011,15:58:25)
;
_computing_data_collection
;
CrysAlisPro, Agilent Technologies,
Version 1.171.34.49 (release 20-01-2011 CrysAlis171 .NET)
(compiled Jan 20 2011,15:58:25)
;
_computing_data_reduction
;
CrysAlisPro, Agilent Technologies,
Version 1.171.34.49 (release 20-01-2011 CrysAlis171 .NET)
(compiled Jan 20 2011,15:58:25)
;
_computing_molecular_graphics 'PLATON (Spek, 2009)'
_computing_publication_material SHELXL97
_computing_structure_refinement 'SHELXL97 (Sheldrick, 2008) and SORTX (McArdle, 1995)'
_computing_structure_solution 'SHELXS97 (Sheldrick, 2008)'
_diffrn_ambient_temperature 294(2)
_diffrn_measured_fraction_theta_full 1.000
_diffrn_measured_fraction_theta_max 0.995
_diffrn_measurement_device 'Xcalibur, Sapphire3, Gemini Ultra'
_diffrn_measurement_method '\w scans'
_diffrn_radiation_monochromator graphite
_diffrn_radiation_source 'Enhance (Mo) X-ray Source'
_diffrn_radiation_type CuK\a
_diffrn_radiation_wavelength 1.54184
_diffrn_reflns_av_R_equivalents 0.0231
_diffrn_reflns_av_sigmaI/netI 0.0173
_diffrn_reflns_limit_h_max 13
_diffrn_reflns_limit_h_min -13
_diffrn_reflns_limit_k_max 20
_diffrn_reflns_limit_k_min -21
_diffrn_reflns_limit_l_max 14
_diffrn_reflns_limit_l_min -19
_diffrn_reflns_number 22562
_diffrn_reflns_theta_full 62.50
_diffrn_reflns_theta_max 63.20
_diffrn_reflns_theta_min 3.45
_diffrn_standards_decay_% 1
_diffrn_standards_interval_time 60
_diffrn_standards_number 22562
_exptl_absorpt_coefficient_mu 1.405
_exptl_absorpt_correction_T_max 0.9459
_exptl_absorpt_correction_T_min 0.6316
_exptl_absorpt_correction_type analytical
_exptl_absorpt_process_details '(ABSFAC, Clark and Reid, 1998)'
_exptl_crystal_colour Colourless
_exptl_crystal_density_diffrn 1.409
_exptl_crystal_density_method 'not measured'
_exptl_crystal_description Needle
_exptl_crystal_F_000 1656
_exptl_crystal_size_max 0.36
_exptl_crystal_size_mid 0.16
_exptl_crystal_size_min 0.04
_refine_diff_density_max 0.218
_refine_diff_density_min -0.223
_refine_diff_density_rms 0.031
_refine_ls_extinction_coef 0.00064(8)
_refine_ls_extinction_expression Fc^*^=kFc[1+0.001xFc^2^\l^3^/sin(2\q)]^-1/4^
_refine_ls_extinction_method SHELXL
_refine_ls_goodness_of_fit_ref 1.044
_refine_ls_hydrogen_treatment constr
_refine_ls_matrix_type full
_refine_ls_number_parameters 564
_refine_ls_number_reflns 6142
_refine_ls_number_restraints 33
_refine_ls_restrained_S_all 1.059
_refine_ls_R_factor_all 0.0416
_refine_ls_R_factor_gt 0.0360
_refine_ls_shift/su_max 0.000
_refine_ls_shift/su_mean 0.000
_refine_ls_structure_factor_coef Fsqd
_refine_ls_weighting_details 'w=1/[\s^2^(Fo^2^)+(0.0544P)^2^+0.826P] where P=(Fo^2^+2Fc^2^)/3'
_refine_ls_weighting_scheme calc
_refine_ls_wR_factor_gt 0.0986
_refine_ls_wR_factor_ref 0.1048
_reflns_number_gt 5343
_reflns_number_total 6142
_reflns_threshold_expression I>2\s(I)
_cod_data_source_file c5ce02052b2.cif
_cod_data_source_block FIO3_DMSO
_cod_depositor_comments
;
The following automatic conversions were performed:

'_symmetry_cell_setting' value 'Monoclinic' changed to 'monoclinic'
according to
/usr/data/users/saulius/crontab/automatic-downloads/rss-feeds/RSC/lib/dictionaries/cif_core.dic
dictionary named 'cif_core.dic' version 2.4.2 from 2011-04-26.

'_exptl_absorpt_correction_type' value 'Analytical' changed to
'analytical' according to
/usr/data/users/saulius/crontab/automatic-downloads/rss-feeds/RSC/lib/dictionaries/cif_core.dic
dictionary named 'cif_core.dic' version 2.4.2 from 2011-04-26.

Automatic conversion script
Id: cif_fix_values 4268 2015-11-12 08:31:59Z antanas 

 Adding full bibliography for 7224352--7224361.cif.
;
_cod_original_sg_symbol_H-M 'P 21/n'
_cod_database_code 7224353

loop_
_symmetry_equiv_pos_as_xyz
'x, y, z'
'-x+1/2, y+1/2, -z+1/2'
'-x, -y, -z'
'x-1/2, -y-1/2, z-1/2'

loop_
_atom_site_label
_atom_site_type_symbol
_atom_site_fract_x
_atom_site_fract_y
_atom_site_fract_z
_atom_site_U_iso_or_equiv
_atom_site_adp_type
_atom_site_occupancy
_atom_site_symmetry_multiplicity
_atom_site_calc_flag
_atom_site_refinement_flags
_atom_site_disorder_assembly
_atom_site_disorder_group
F14A F 0.74629(14) -0.00112(8) 0.24214(9) 0.1073(5) Uani 1 1 d . . .
F24A F 0.05527(16) 0.46207(10) 0.11337(9) 0.1201(6) Uani 1 1 d . . .
F34A F 0.97555(17) 0.03386(8) 0.10735(9) 0.1159(6) Uani 1 1 d . . .
O1 O 0.31205(10) 0.24593(7) 0.12843(7) 0.0570(3) Uani 1 1 d . . .
C1 C 0.40805(14) 0.22503(8) 0.11488(8) 0.0425(4) Uani 1 1 d . . .
N1 N 0.42503(11) 0.15588(7) 0.08419(7) 0.0418(3) Uani 1 1 d . . .
O2 O 0.31923(11) 0.06060(7) 0.04411(8) 0.0636(3) Uani 1 1 d . . .
C2 C 0.33737(13) 0.12366(8) 0.03889(9) 0.0442(4) Uani 1 1 d . . .
O3 O 0.35086(12) 0.32518(8) -0.21527(7) 0.0668(4) Uani 1 1 d . . .
C3 C 0.33074(14) 0.32398(9) -0.14791(9) 0.0469(4) Uani 1 1 d . . .
N2 N 0.36548(11) 0.37950(7) -0.09859(8) 0.0476(3) Uani 1 1 d . . .
O4 O 0.43479(13) 0.49185(7) -0.10940(10) 0.0778(4) Uani 1 1 d . . .
C4 C 0.44682(15) 0.43018(9) -0.12371(10) 0.0529(4) Uani 1 1 d . . .
O5 O 0.84716(14) 0.23025(10) -0.15639(9) 0.0887(5) Uani 1 1 d . . .
C5 C 0.79312(15) 0.27135(12) -0.11716(11) 0.0621(5) Uani 1 1 d . . .
N3 N 0.78911(12) 0.26331(8) -0.03764(8) 0.0546(4) Uani 1 1 d . . .
O6 O 0.81980(12) 0.37919(8) -0.00348(9) 0.0748(4) Uani 1 1 d . . .
C6 C 0.77351(14) 0.32388(10) 0.01115(10) 0.0537(4) Uani 1 1 d . . .
C11 C 0.69111(14) 0.31603(9) 0.07437(9) 0.0463(4) Uani 1 1 d . . .
C12 C 0.60140(13) 0.26659(8) 0.07087(9) 0.0430(4) Uani 1 1 d . . .
H12 H 0.6000 0.2320 0.0329 0.052 Uiso 1 1 calc R . .
C13 C 0.51409(13) 0.26911(8) 0.12425(9) 0.0413(3) Uani 1 1 d . . .
C14 C 0.51939(16) 0.31860(9) 0.18311(9) 0.0511(4) Uani 1 1 d . . .
H14 H 0.4609 0.3203 0.2189 0.061 Uiso 1 1 calc R . .
C15 C 0.61114(18) 0.36508(9) 0.18845(10) 0.0589(5) Uani 1 1 d . . .
H15 H 0.6164 0.3968 0.2292 0.071 Uiso 1 1 calc R . .
C16 C 0.69538(16) 0.36485(9) 0.13363(11) 0.0559(4) Uani 1 1 d . . .
H16 H 0.7555 0.3977 0.1365 0.067 Uiso 1 1 calc R . .
C11A C 0.51047(13) 0.11265(8) 0.12251(9) 0.0415(3) Uani 1 1 d . . .
N12A N 0.52218(12) 0.12368(7) 0.19725(7) 0.0468(3) Uani 1 1 d . . .
C13A C 0.60218(16) 0.08566(10) 0.23613(10) 0.0582(4) Uani 1 1 d . . .
H13A H 0.6133 0.0929 0.2886 0.070 Uiso 1 1 calc R . .
C14A C 0.66758(17) 0.03647(10) 0.19996(12) 0.0656(5) Uani 1 1 d . . .
C15A C 0.65504(17) 0.02409(11) 0.12327(13) 0.0660(5) Uani 1 1 d . . .
H15A H 0.6990 -0.0102 0.0993 0.079 Uiso 1 1 calc R . .
C16A C 0.57500(15) 0.06415(10) 0.08247(10) 0.0539(4) Uani 1 1 d . . .
H16A H 0.5646 0.0588 0.0297 0.065 Uiso 1 1 calc R . .
C21 C 0.27555(13) 0.16815(8) -0.01947(9) 0.0423(3) Uani 1 1 d . . .
C22 C 0.32499(13) 0.22861(8) -0.04985(9) 0.0428(4) Uani 1 1 d . . .
H22 H 0.3947 0.2459 -0.0290 0.051 Uiso 1 1 calc R . .
C23 C 0.27103(13) 0.26326(8) -0.11105(9) 0.0433(4) Uani 1 1 d . . .
C24 C 0.16631(15) 0.23831(10) -0.14138(10) 0.0539(4) Uani 1 1 d . . .
H24 H 0.1307 0.2609 -0.1832 0.065 Uiso 1 1 calc R . .
C25 C 0.11500(15) 0.17990(10) -0.10953(11) 0.0573(4) Uani 1 1 d . . .
H25 H 0.0431 0.1644 -0.1285 0.069 Uiso 1 1 calc R . .
C26 C 0.16961(14) 0.14440(9) -0.04971(10) 0.0503(4) Uani 1 1 d . . .
H26 H 0.1353 0.1043 -0.0295 0.060 Uiso 1 1 calc R . .
C21A C 0.28715(14) 0.40147(9) -0.04048(9) 0.0482(4) Uani 1 1 d . . .
N22A N 0.17577(12) 0.40069(8) -0.06116(8) 0.0558(4) Uani 1 1 d . . .
C23A C 0.09994(18) 0.41991(12) -0.00805(12) 0.0695(5) Uani 1 1 d . . .
H23A H 0.0207 0.4183 -0.0200 0.083 Uiso 1 1 calc R . .
C24A C 0.1360(2) 0.44152(13) 0.06244(13) 0.0765(6) Uani 1 1 d . . .
C25A C 0.2504(2) 0.44362(14) 0.08361(13) 0.0846(7) Uani 1 1 d . . .
H25A H 0.2744 0.4590 0.1322 0.101 Uiso 1 1 calc R . .
C26A C 0.32986(19) 0.42211(11) 0.03045(11) 0.0671(5) Uani 1 1 d . . .
H26A H 0.4092 0.4216 0.0422 0.081 Uiso 1 1 calc R . .
C31 C 0.55283(14) 0.40290(9) -0.16031(10) 0.0513(4) Uani 1 1 d . . .
C32 C 0.61538(14) 0.34879(10) -0.12533(10) 0.0527(4) Uani 1 1 d . . .
H32 H 0.5851 0.3253 -0.0835 0.063 Uiso 1 1 calc R . .
C33 C 0.72323(15) 0.32949(11) -0.15247(10) 0.0559(4) Uani 1 1 d . . .
C34 C 0.76452(17) 0.36269(12) -0.21719(11) 0.0653(5) Uani 1 1 d . . .
H34 H 0.8357 0.3493 -0.2366 0.078 Uiso 1 1 calc R . .
C35 C 0.70046(19) 0.41541(12) -0.25287(11) 0.0702(6) Uani 1 1 d . . .
H35 H 0.7279 0.4366 -0.2970 0.084 Uiso 1 1 calc R . .
C36 C 0.59650(18) 0.43687(11) -0.22379(11) 0.0623(5) Uani 1 1 d . . .
H36 H 0.5556 0.4740 -0.2466 0.075 Uiso 1 1 calc R . .
C31A C 0.83502(15) 0.20125(11) -0.00161(10) 0.0556(4) Uani 1 1 d . . .
N32A N 0.89649(15) 0.21267(10) 0.06240(10) 0.0714(5) Uani 1 1 d . . .
C33A C 0.9406(2) 0.15567(14) 0.09877(13) 0.0847(7) Uani 1 1 d . . .
H33A H 0.9821 0.1616 0.1449 0.102 Uiso 1 1 calc R . .
C34A C 0.9259(2) 0.08934(12) 0.06979(13) 0.0746(6) Uani 1 1 d . . .
C35A C 0.86319(19) 0.07790(12) 0.00417(13) 0.0726(6) Uani 1 1 d . . .
H35A H 0.8535 0.0326 -0.0157 0.087 Uiso 1 1 calc R . .
C36A C 0.81428(17) 0.13540(12) -0.03212(12) 0.0666(5) Uani 1 1 d . . .
H36A H 0.7681 0.1299 -0.0764 0.080 Uiso 1 1 calc R . .
S1S S 0.51405(8) 0.13740(5) -0.17839(6) 0.0734(2) Uani 0.77 1 d P A -1
O1S O 0.5656(5) 0.1784(3) -0.1134(4) 0.0792(12) Uani 0.77 1 d P A -1
C1S C 0.5367(6) 0.1910(3) -0.2585(4) 0.1180(19) Uani 0.77 1 d P A -1
H1S1 H 0.4980 0.2355 -0.2520 0.177 Uiso 0.77 1 calc PR A -1
H1S2 H 0.5058 0.1681 -0.3038 0.177 Uiso 0.77 1 calc PR A -1
H1S3 H 0.6185 0.1989 -0.2637 0.177 Uiso 0.77 1 calc PR A -1
C2S C 0.6135(3) 0.06876(16) -0.19921(18) 0.0825(9) Uani 0.77 1 d P A -1
H2S1 H 0.6209 0.0376 -0.1559 0.124 Uiso 0.77 1 calc PR A -1
H2S2 H 0.6880 0.0888 -0.2097 0.124 Uiso 0.77 1 calc PR A -1
H2S3 H 0.5853 0.0428 -0.2432 0.124 Uiso 0.77 1 calc PR A -1
S1T S 0.5622(9) 0.1537(7) -0.1963(5) 0.237(5) Uani 0.23 1 d PDU B -2
O1T O 0.561(3) 0.1627(16) -0.109(2) 0.130(9) Uani 0.23 1 d PU B -2
C1T C 0.4242(15) 0.1382(13) -0.2305(13) 0.171(7) Uani 0.23 1 d PDU B -2
H1T1 H 0.3982 0.0932 -0.2123 0.256 Uiso 0.23 1 calc PR B -2
H1T2 H 0.4235 0.1380 -0.2856 0.256 Uiso 0.23 1 calc PR B -2
H1T3 H 0.3734 0.1746 -0.2129 0.256 Uiso 0.23 1 calc PR B -2
C2T C 0.593(2) 0.1993(15) -0.2708(13) 0.154(9) Uani 0.23 1 d PDU B -2
H2T1 H 0.5751 0.2480 -0.2621 0.232 Uiso 0.23 1 calc PR B -2
H2T2 H 0.5486 0.1823 -0.3144 0.232 Uiso 0.23 1 calc PR B -2
H2T3 H 0.6747 0.1946 -0.2805 0.232 Uiso 0.23 1 calc PR B -2

loop_
_atom_site_aniso_label
_atom_site_aniso_U_11
_atom_site_aniso_U_22
_atom_site_aniso_U_33
_atom_site_aniso_U_23
_atom_site_aniso_U_13
_atom_site_aniso_U_12
F14A 0.1046(11) 0.0968(10) 0.1181(12) 0.0117(9) -0.0404(9) 0.0458(8)
F24A 0.1329(14) 0.1480(15) 0.0816(9) -0.0131(9) 0.0410(9) 0.0362(11)
F34A 0.1585(15) 0.0918(10) 0.0959(10) 0.0024(8) -0.0207(10) 0.0508(10)
O1 0.0459(7) 0.0672(8) 0.0583(7) -0.0062(6) 0.0057(5) 0.0073(6)
C1 0.0439(9) 0.0479(9) 0.0356(8) 0.0028(6) 0.0011(6) 0.0030(7)
N1 0.0416(7) 0.0420(7) 0.0417(7) 0.0025(5) -0.0032(5) -0.0004(5)
O2 0.0662(8) 0.0473(7) 0.0763(9) 0.0095(6) -0.0178(6) -0.0134(6)
C2 0.0419(8) 0.0465(9) 0.0441(8) 0.0016(7) -0.0002(6) -0.0048(7)
O3 0.0745(9) 0.0822(9) 0.0436(7) 0.0070(6) -0.0017(6) -0.0146(7)
C3 0.0412(8) 0.0547(10) 0.0442(9) 0.0064(7) -0.0072(7) 0.0017(7)
N2 0.0407(7) 0.0499(8) 0.0521(8) 0.0053(6) -0.0020(6) -0.0023(6)
O4 0.0695(9) 0.0472(8) 0.1175(12) 0.0164(8) 0.0130(8) 0.0028(6)
C4 0.0466(9) 0.0476(10) 0.0642(11) 0.0160(8) -0.0057(8) -0.0009(7)
O5 0.0752(10) 0.1266(14) 0.0652(9) 0.0046(9) 0.0201(8) 0.0436(10)
C5 0.0407(9) 0.0892(14) 0.0569(11) 0.0018(10) 0.0093(8) 0.0090(9)
N3 0.0417(8) 0.0698(10) 0.0524(8) 0.0018(7) 0.0028(6) 0.0051(7)
O6 0.0634(8) 0.0781(10) 0.0832(10) -0.0004(8) 0.0095(7) -0.0270(7)
C6 0.0388(9) 0.0622(11) 0.0600(10) 0.0017(8) -0.0030(7) -0.0056(8)
C11 0.0435(9) 0.0454(9) 0.0498(9) 0.0008(7) -0.0035(7) -0.0003(7)
C12 0.0434(8) 0.0423(8) 0.0432(8) -0.0024(6) -0.0024(6) 0.0029(6)
C13 0.0457(8) 0.0390(8) 0.0391(8) 0.0018(6) -0.0015(6) 0.0036(6)
C14 0.0624(10) 0.0469(9) 0.0443(9) -0.0015(7) 0.0041(7) 0.0024(8)
C15 0.0779(13) 0.0472(10) 0.0516(10) -0.0096(8) 0.0002(9) -0.0077(9)
C16 0.0608(11) 0.0463(9) 0.0603(11) -0.0018(8) -0.0065(8) -0.0088(8)
C11A 0.0398(8) 0.0417(8) 0.0430(8) 0.0030(6) -0.0005(6) -0.0024(6)
N12A 0.0492(8) 0.0491(8) 0.0419(7) 0.0018(6) -0.0027(6) 0.0025(6)
C13A 0.0643(11) 0.0582(11) 0.0514(10) 0.0054(8) -0.0133(8) 0.0028(9)
C14A 0.0607(11) 0.0572(11) 0.0778(13) 0.0071(10) -0.0176(10) 0.0142(9)
C15A 0.0585(11) 0.0560(11) 0.0834(14) -0.0059(10) 0.0019(10) 0.0174(9)
C16A 0.0541(10) 0.0568(10) 0.0508(9) -0.0059(8) 0.0028(8) 0.0043(8)
C21 0.0372(8) 0.0463(8) 0.0434(8) -0.0013(7) 0.0006(6) -0.0020(6)
C22 0.0357(8) 0.0507(9) 0.0417(8) -0.0004(7) -0.0037(6) -0.0031(6)
C23 0.0399(8) 0.0480(9) 0.0418(8) -0.0009(7) -0.0020(6) 0.0007(6)
C24 0.0465(9) 0.0580(10) 0.0565(10) 0.0023(8) -0.0137(8) 0.0004(8)
C25 0.0387(9) 0.0628(11) 0.0696(11) -0.0003(9) -0.0138(8) -0.0060(8)
C26 0.0393(8) 0.0514(9) 0.0602(10) 0.0004(8) -0.0005(7) -0.0066(7)
C21A 0.0486(9) 0.0467(9) 0.0492(9) 0.0048(7) -0.0028(7) -0.0013(7)
N22A 0.0456(8) 0.0653(9) 0.0564(8) -0.0010(7) -0.0009(6) 0.0031(7)
C23A 0.0574(11) 0.0795(14) 0.0721(13) -0.0028(11) 0.0116(10) 0.0072(10)
C24A 0.0881(16) 0.0814(15) 0.0609(12) -0.0021(11) 0.0175(11) 0.0131(12)
C25A 0.112(2) 0.0897(17) 0.0517(12) -0.0138(11) -0.0023(12) 0.0005(14)
C26A 0.0678(12) 0.0748(13) 0.0579(11) -0.0021(10) -0.0131(9) -0.0061(10)
C31 0.0452(9) 0.0527(10) 0.0558(10) 0.0085(8) -0.0025(7) -0.0082(7)
C32 0.0424(9) 0.0633(11) 0.0527(10) 0.0111(8) 0.0048(7) -0.0025(8)
C33 0.0434(9) 0.0720(12) 0.0524(10) 0.0023(8) 0.0043(7) -0.0010(8)
C34 0.0567(11) 0.0842(14) 0.0557(11) -0.0016(10) 0.0145(9) -0.0101(10)
C35 0.0799(14) 0.0769(14) 0.0546(11) 0.0108(10) 0.0124(10) -0.0182(11)
C36 0.0674(12) 0.0619(11) 0.0573(11) 0.0133(9) -0.0002(9) -0.0101(9)
C31A 0.0404(9) 0.0732(12) 0.0533(10) -0.0024(9) 0.0039(7) 0.0060(8)
N32A 0.0739(11) 0.0771(11) 0.0624(10) -0.0113(9) -0.0132(8) 0.0217(9)
C33A 0.0982(17) 0.0916(17) 0.0631(13) -0.0109(12) -0.0200(12) 0.0329(14)
C34A 0.0812(14) 0.0730(14) 0.0694(13) 0.0009(11) 0.0004(11) 0.0256(11)
C35A 0.0709(13) 0.0684(13) 0.0788(14) -0.0060(11) 0.0075(11) 0.0022(10)
C36A 0.0549(11) 0.0780(14) 0.0665(12) -0.0034(10) -0.0036(9) -0.0024(9)
S1S 0.0666(5) 0.0743(5) 0.0788(6) -0.0164(4) -0.0074(4) 0.0023(4)
O1S 0.0638(18) 0.087(2) 0.087(3) -0.0318(19) -0.0036(16) 0.0059(13)
C1S 0.169(6) 0.086(3) 0.100(4) 0.018(2) 0.006(4) 0.039(3)
C2S 0.112(2) 0.0615(16) 0.0745(18) -0.0113(14) 0.0032(16) 0.0187(16)
S1T 0.196(8) 0.365(13) 0.149(6) 0.014(7) -0.030(6) -0.070(8)
O1T 0.130(13) 0.165(18) 0.093(9) 0.001(11) -0.006(9) 0.034(11)
C1T 0.143(11) 0.197(15) 0.171(14) -0.060(12) -0.014(10) -0.009(11)
C2T 0.208(18) 0.166(16) 0.090(10) -0.030(9) 0.025(12) -0.049(14)

loop_
_atom_type_symbol
_atom_type_description
_atom_type_scat_dispersion_real
_atom_type_scat_dispersion_imag
_atom_type_scat_source
C C 0.0181 0.0091 'International Tables Vol C Tables 4.2.6.8 and 6.1.1.4'
H H 0.0000 0.0000 'International Tables Vol C Tables 4.2.6.8 and 6.1.1.4'
N N 0.0311 0.0180 'International Tables Vol C Tables 4.2.6.8 and 6.1.1.4'
O O 0.0492 0.0322 'International Tables Vol C Tables 4.2.6.8 and 6.1.1.4'
F F 0.0727 0.0534 'International Tables Vol C Tables 4.2.6.8 and 6.1.1.4'
S S 0.3331 0.5567 'International Tables Vol C Tables 4.2.6.8 and 6.1.1.4'

loop_
_geom_angle_atom_site_label_1
_geom_angle_atom_site_label_2
_geom_angle_atom_site_label_3
_geom_angle
O1 C1 N1 120.70(15)
O1 C1 C13 123.35(15)
N1 C1 C13 115.86(13)
C2 N1 C11A 119.18(13)
C2 N1 C1 120.36(13)
C11A N1 C1 116.65(12)
O2 C2 N1 120.47(14)
O2 C2 C21 121.87(14)
N1 C2 C21 117.47(13)
O3 C3 N2 121.48(15)
O3 C3 C23 122.52(16)
N2 C3 C23 115.97(14)
C3 N2 C4 119.67(14)
C3 N2 C21A 118.30(13)
C4 N2 C21A 117.00(14)
O4 C4 N2 120.82(17)
O4 C4 C31 121.84(16)
N2 C4 C31 117.00(15)
O5 C5 N3 121.27(18)
O5 C5 C33 121.29(17)
N3 C5 C33 117.34(16)
C5 N3 C31A 120.31(15)
C5 N3 C6 120.44(16)
C31A N3 C6 116.50(14)
O6 C6 N3 120.23(17)
O6 C6 C11 122.69(17)
N3 C6 C11 116.86(15)
C16 C11 C12 119.46(16)
C16 C11 C6 118.53(15)
C12 C11 C6 121.54(15)
C13 C12 C11 119.72(15)
C13 C12 H12 120.1
C11 C12 H12 120.1
C12 C13 C14 120.02(15)
C12 C13 C1 120.96(14)
C14 C13 C1 118.68(14)
C15 C14 C13 119.96(16)
C15 C14 H14 120.0
C13 C14 H14 120.0
C14 C15 C16 120.22(16)
C14 C15 H15 119.9
C16 C15 H15 119.9
C15 C16 C11 120.48(16)
C15 C16 H16 119.8
C11 C16 H16 119.8
N12A C11A C16A 124.14(15)
N12A C11A N1 114.80(13)
C16A C11A N1 121.06(14)
C11A N12A C13A 117.62(15)
N12A C13A C14A 120.95(17)
N12A C13A H13A 119.5
C14A C13A H13A 119.5
F14A C14A C15A 119.62(19)
F14A C14A C13A 118.54(19)
C15A C14A C13A 121.83(17)
C14A C15A C16A 117.64(17)
C14A C15A H15A 121.2
C16A C15A H15A 121.2
C15A C16A C11A 117.79(17)
C15A C16A H16A 121.1
C11A C16A H16A 121.1
C26 C21 C22 119.08(15)
C26 C21 C2 118.30(14)
C22 C21 C2 122.33(13)
C23 C22 C21 120.32(14)
C23 C22 H22 119.8
C21 C22 H22 119.8
C22 C23 C24 119.92(15)
C22 C23 C3 119.66(14)
C24 C23 C3 120.25(14)
C25 C24 C23 119.86(16)
C25 C24 H24 120.1
C23 C24 H24 120.1
C26 C25 C24 120.37(15)
C26 C25 H25 119.8
C24 C25 H25 119.8
C25 C26 C21 120.40(16)
C25 C26 H26 119.8
C21 C26 H26 119.8
N22A C21A C26A 124.62(17)
N22A C21A N2 115.26(14)
C26A C21A N2 120.11(16)
C21A N22A C23A 116.94(16)
N22A C23A C24A 121.5(2)
N22A C23A H23A 119.2
C24A C23A H23A 119.2
C23A C24A C25A 121.8(2)
C23A C24A F24A 118.9(2)
C25A C24A F24A 119.2(2)
C24A C25A C26A 117.6(2)
C24A C25A H25A 121.2
C26A C25A H25A 121.2
C21A C26A C25A 117.5(2)
C21A C26A H26A 121.3
C25A C26A H26A 121.3
C32 C31 C36 119.99(17)
C32 C31 C4 119.44(15)
C36 C31 C4 120.12(16)
C31 C32 C33 120.20(16)
C31 C32 H32 119.9
C33 C32 H32 119.9
C34 C33 C32 119.15(18)
C34 C33 C5 118.63(17)
C32 C33 C5 122.11(16)
C35 C34 C33 120.30(19)
C35 C34 H34 119.9
C33 C34 H34 119.9
C36 C35 C34 120.50(18)
C36 C35 H35 119.7
C34 C35 H35 119.7
C35 C36 C31 119.73(19)
C35 C36 H36 120.1
C31 C36 H36 120.1
N32A C31A C36A 123.94(19)
N32A C31A N3 114.79(17)
C36A C31A N3 121.27(17)
C31A N32A C33A 116.90(19)
N32A C33A C34A 121.6(2)
N32A C33A H33A 119.2
C34A C33A H33A 119.2
C35A C34A F34A 119.5(2)
C35A C34A C33A 121.2(2)
F34A C34A C33A 119.3(2)
C34A C35A C36A 117.7(2)
C34A C35A H35A 121.1
C36A C35A H35A 121.1
C35A C36A C31A 118.51(19)
C35A C36A H36A 120.7
C31A C36A H36A 120.7
O1S S1S C1S 103.9(4)
O1S S1S C2S 107.1(3)
C1S S1S C2S 98.7(2)
O1T S1T C2T 138.7(18)
O1T S1T C1T 109.5(15)
C2T S1T C1T 92.0(13)
S1T C1T H1T1 109.5
S1T C1T H1T2 109.5
H1T1 C1T H1T2 109.5
S1T C1T H1T3 109.5
H1T1 C1T H1T3 109.5
H1T2 C1T H1T3 109.5
S1T C2T H2T1 109.5
S1T C2T H2T2 109.5
H2T1 C2T H2T2 109.5
S1T C2T H2T3 109.5
H2T1 C2T H2T3 109.5
H2T2 C2T H2T3 109.5

loop_
_geom_bond_atom_site_label_1
_geom_bond_atom_site_label_2
_geom_bond_distance
F14A C14A 1.353(2)
F24A C24A 1.359(3)
F34A C34A 1.356(2)
O1 C1 1.2024(19)
C1 N1 1.430(2)
C1 C13 1.483(2)
N1 C2 1.403(2)
N1 C11A 1.4301(19)
O2 C2 1.216(2)
C2 C21 1.487(2)
O3 C3 1.203(2)
C3 N2 1.409(2)
C3 C23 1.494(2)
N2 C4 1.418(2)
N2 C21A 1.436(2)
O4 C4 1.203(2)
C4 C31 1.484(3)
O5 C5 1.218(2)
C5 N3 1.397(2)
C5 C33 1.486(3)
N3 C31A 1.427(2)
N3 C6 1.442(2)
O6 C6 1.206(2)
C6 C11 1.481(2)
C11 C16 1.386(2)
C11 C12 1.393(2)
C12 C13 1.389(2)
C12 H12 0.9300
C13 C14 1.390(2)
C14 C15 1.375(3)
C14 H14 0.9300
C15 C16 1.380(3)
C15 H15 0.9300
C16 H16 0.9300
C11A N12A 1.323(2)
C11A C16A 1.382(2)
N12A C13A 1.338(2)
C13A C14A 1.363(3)
C13A H13A 0.9300
C14A C15A 1.361(3)
C15A C16A 1.376(3)
C15A H15A 0.9300
C16A H16A 0.9300
C21 C26 1.389(2)
C21 C22 1.390(2)
C22 C23 1.385(2)
C22 H22 0.9300
C23 C24 1.385(2)
C24 C25 1.378(3)
C24 H24 0.9300
C25 C26 1.377(2)
C25 H25 0.9300
C26 H26 0.9300
C21A N22A 1.321(2)
C21A C26A 1.374(3)
N22A C23A 1.340(2)
C23A C24A 1.349(3)
C23A H23A 0.9300
C24A C25A 1.357(4)
C25A C26A 1.381(3)
C25A H25A 0.9300
C26A H26A 0.9300
C31 C32 1.384(2)
C31 C36 1.386(2)
C32 C33 1.389(2)
C32 H32 0.9300
C33 C34 1.387(3)
C34 C35 1.379(3)
C34 H34 0.9300
C35 C36 1.373(3)
C35 H35 0.9300
C36 H36 0.9300
C31A N32A 1.322(2)
C31A C36A 1.374(3)
N32A C33A 1.344(3)
C33A C34A 1.363(3)
C33A H33A 0.9300
C34A C35A 1.353(3)
C35A C36A 1.372(3)
C35A H35A 0.9300
C36A H36A 0.9300
S1S O1S 1.483(6)
S1S C1S 1.752(5)
S1S C2S 1.775(3)
C1S H1S1 0.9600
C1S H1S2 0.9600
C1S H1S3 0.9600
C2S H2S1 0.9600
C2S H2S2 0.9600
C2S H2S3 0.9600
S1T O1T 1.52(3)
S1T C2T 1.61(2)
S1T C1T 1.705(16)
C1T H1T1 0.9600
C1T H1T2 0.9600
C1T H1T3 0.9600
C2T H2T1 0.9600
C2T H2T2 0.9600
C2T H2T3 0.9600

loop_
_geom_hbond_atom_site_label_D
_geom_hbond_atom_site_label_H
_geom_hbond_atom_site_label_A
_geom_hbond_distance_DH
_geom_hbond_distance_HA
_geom_hbond_distance_DA
_geom_hbond_angle_DHA
_geom_hbond_site_symmetry_A
_geom_hbond_publ_flag
C2S H2S3 F24A 0.96 2.52 3.368(4) 148 4_665 yes
C15 H15 F14A 0.93 2.54 3.235(2) 132 2_655 yes
C23A H23A O6 0.93 2.45 3.316(3) 155 1_455 yes
C34 H34 N12A 0.93 2.51 3.364(2) 152 4_665 yes

loop_
_geom_torsion_atom_site_label_1
_geom_torsion_atom_site_label_2
_geom_torsion_atom_site_label_3
_geom_torsion_atom_site_label_4
_geom_torsion
O1 C1 N1 C2 28.2(2)
C13 C1 N1 C2 -148.52(14)
O1 C1 N1 C11A -129.62(15)
C13 C1 N1 C11A 53.62(17)
C11A N1 C2 O2 14.9(2)
C1 N1 C2 O2 -142.43(16)
C11A N1 C2 C21 -160.11(13)
C1 N1 C2 C21 42.6(2)
O3 C3 N2 C4 -14.0(2)
C23 C3 N2 C4 164.36(14)
O3 C3 N2 C21A 140.20(17)
C23 C3 N2 C21A -41.48(19)
C3 N2 C4 O4 139.24(18)
C21A N2 C4 O4 -15.2(2)
C3 N2 C4 C31 -47.4(2)
C21A N2 C4 C31 158.15(15)
O5 C5 N3 C31A -8.6(3)
C33 C5 N3 C31A 167.87(16)
O5 C5 N3 C6 151.9(2)
C33 C5 N3 C6 -31.6(2)
C5 N3 C6 O6 -38.0(2)
C31A N3 C6 O6 123.26(19)
C5 N3 C6 C11 136.76(16)
C31A N3 C6 C11 -62.0(2)
O6 C6 C11 C16 -21.8(3)
N3 C6 C11 C16 163.57(15)
O6 C6 C11 C12 150.28(18)
N3 C6 C11 C12 -24.4(2)
C16 C11 C12 C13 3.4(2)
C6 C11 C12 C13 -168.60(15)
C11 C12 C13 C14 -3.1(2)
C11 C12 C13 C1 170.08(14)
O1 C1 C13 C12 -139.55(16)
N1 C1 C13 C12 37.1(2)
O1 C1 C13 C14 33.8(2)
N1 C1 C13 C14 -149.59(14)
C12 C13 C14 C15 0.0(2)
C1 C13 C14 C15 -173.38(16)
C13 C14 C15 C16 2.9(3)
C14 C15 C16 C11 -2.6(3)
C12 C11 C16 C15 -0.6(3)
C6 C11 C16 C15 171.69(17)
C2 N1 C11A N12A -126.42(15)
C1 N1 C11A N12A 31.71(19)
C2 N1 C11A C16A 54.2(2)
C1 N1 C11A C16A -147.66(15)
C16A C11A N12A C13A 0.4(2)
N1 C11A N12A C13A -178.91(14)
C11A N12A C13A C14A -1.2(3)
N12A C13A C14A F14A -179.23(18)
N12A C13A C14A C15A 0.3(3)
F14A C14A C15A C16A -179.20(19)
C13A C14A C15A C16A 1.3(3)
C14A C15A C16A C11A -1.9(3)
N12A C11A C16A C15A 1.1(3)
N1 C11A C16A C15A -179.57(16)
O2 C2 C21 C26 22.6(2)
N1 C2 C21 C26 -162.48(15)
O2 C2 C21 C22 -151.06(17)
N1 C2 C21 C22 23.9(2)
C26 C21 C22 C23 -2.1(2)
C2 C21 C22 C23 171.55(15)
C21 C22 C23 C24 1.1(2)
C21 C22 C23 C3 -174.11(15)
O3 C3 C23 C22 123.15(18)
N2 C3 C23 C22 -55.1(2)
O3 C3 C23 C24 -52.0(2)
N2 C3 C23 C24 129.67(16)
C22 C23 C24 C25 1.3(3)
C3 C23 C24 C25 176.48(16)
C23 C24 C25 C26 -2.7(3)
C24 C25 C26 C21 1.7(3)
C22 C21 C26 C25 0.7(3)
C2 C21 C26 C25 -173.19(16)
C3 N2 C21A N22A -37.3(2)
C4 N2 C21A N22A 117.54(16)
C3 N2 C21A C26A 143.40(17)
C4 N2 C21A C26A -61.8(2)
C26A C21A N22A C23A -1.7(3)
N2 C21A N22A C23A 179.08(16)
C21A N22A C23A C24A 2.3(3)
N22A C23A C24A C25A -1.3(4)
N22A C23A C24A F24A 178.4(2)
C23A C24A C25A C26A -0.6(4)
F24A C24A C25A C26A 179.8(2)
N22A C21A C26A C25A -0.1(3)
N2 C21A C26A C25A 179.12(19)
C24A C25A C26A C21A 1.2(3)
O4 C4 C31 C32 125.5(2)
N2 C4 C31 C32 -47.8(2)
O4 C4 C31 C36 -46.8(3)
N2 C4 C31 C36 139.91(17)
C36 C31 C32 C33 1.6(3)
C4 C31 C32 C33 -170.70(17)
C31 C32 C33 C34 -3.2(3)
C31 C32 C33 C5 -179.51(18)
O5 C5 C33 C34 -35.9(3)
N3 C5 C33 C34 147.61(18)
O5 C5 C33 C32 140.4(2)
N3 C5 C33 C32 -36.1(3)
C32 C33 C34 C35 1.6(3)
C5 C33 C34 C35 178.08(19)
C33 C34 C35 C36 1.6(3)
C34 C35 C36 C31 -3.2(3)
C32 C31 C36 C35 1.6(3)
C4 C31 C36 C35 173.87(18)
C5 N3 C31A N32A 137.37(18)
C6 N3 C31A N32A -23.9(2)
C5 N3 C31A C36A -43.3(2)
C6 N3 C31A C36A 155.40(17)
C36A C31A N32A C33A 0.1(3)
N3 C31A N32A C33A 179.37(19)
C31A N32A C33A C34A 2.1(4)
N32A C33A C34A C35A -2.0(4)
N32A C33A C34A F34A 177.7(2)
F34A C34A C35A C36A 180.0(2)
C33A C34A C35A C36A -0.3(4)
C34A C35A C36A C31A 2.3(3)
N32A C31A C36A C35A -2.3(3)
N3 C31A C36A C35A 178.42(17)
